data_7240733
loop_
_publ_author_name
'Mathpati, Ramling S.'
'Dharavath, Srinivas'
'Kumar, Nikhil'
'Ghule, Vikas'
'Paul, Avijit Kumar'
'TITTAL, RAM KUMAR'

_publ_section_title
;
 Design, synthesis and investigations of a series of energetic salts
 through the variation of amines and concentration of picrate-anion
;
_journal_name_full CrystEngComm
_journal_paper_doi 10.1039/D0CE00772B
_journal_year 2020
_chemical_formula_sum 'C25 H31 N13 O22'
_chemical_formula_weight 865.63
_chemical_name_common 'triamine picric acid salt, 1:3'
_space_group_IT_number 2
_space_group_name_Hall '-P 1'
_space_group_name_H-M_alt 'P -1'
_symmetry_cell_setting triclinic
_symmetry_space_group_name_H-M 'P -1'
_atom_sites_solution_hydrogens geom
_atom_sites_solution_primary direct
_atom_sites_solution_secondary difmap
_audit_creation_method SHELXL-97
_audit_update_record
;
2019-12-19 deposited with the CCDC.	2020-06-15 downloaded from the CCDC.
;
_cell_angle_alpha 72.109(3)
_cell_angle_beta 83.298(3)
_cell_angle_gamma 72.280(3)
_cell_formula_units_Z 2
_cell_length_a 8.4362(9)
_cell_length_b 12.5183(14)
_cell_length_c 18.3788(19)
_cell_measurement_reflns_used 6066
_cell_measurement_temperature 296(2)
_cell_measurement_theta_max 25.00
_cell_measurement_theta_min 3.32
_cell_volume 1758.9(3)
_computing_structure_refinement 'SHELXL-97 (Sheldrick, 2008)'
_diffrn_ambient_temperature 296(2)
_diffrn_measured_fraction_theta_full 0.983
_diffrn_measured_fraction_theta_max 0.983
_diffrn_measurement_device_type 'Bruker SMART CCD area detector'
_diffrn_measurement_method '\f and \w scans'
_diffrn_radiation_monochromator graphite
_diffrn_radiation_source 'fine-focus sealed tube'
_diffrn_radiation_type MoK\a
_diffrn_radiation_wavelength 0.71073
_diffrn_reflns_av_R_equivalents 0.0399
_diffrn_reflns_av_sigmaI/netI 0.0339
_diffrn_reflns_limit_h_max 10
_diffrn_reflns_limit_h_min -10
_diffrn_reflns_limit_k_max 14
_diffrn_reflns_limit_k_min -14
_diffrn_reflns_limit_l_max 21
_diffrn_reflns_limit_l_min -21
_diffrn_reflns_number 30065
_diffrn_reflns_theta_full 25.00
_diffrn_reflns_theta_max 25.00
_diffrn_reflns_theta_min 3.32
_exptl_absorpt_coefficient_mu 0.145
_exptl_absorpt_correction_T_max 0.9800
_exptl_absorpt_correction_T_min 0.9646
_exptl_absorpt_correction_type multi-scan
_exptl_absorpt_process_details '(SADABS; Sheldrick, 1996)'
_exptl_crystal_colour 'Wine red'
_exptl_crystal_density_diffrn 1.634
_exptl_crystal_density_meas ?
_exptl_crystal_density_method 'not measured'
_exptl_crystal_description 'Rod like'
_exptl_crystal_F_000 896
_exptl_crystal_size_max 0.25
_exptl_crystal_size_mid 0.18
_exptl_crystal_size_min 0.14
_refine_diff_density_max 0.974
_refine_diff_density_min -0.598
_refine_diff_density_rms 0.053
_refine_ls_extinction_method none
_refine_ls_goodness_of_fit_ref 1.101
_refine_ls_hydrogen_treatment mixed
_refine_ls_matrix_type full
_refine_ls_number_parameters 546
_refine_ls_number_reflns 6066
_refine_ls_number_restraints 0
_refine_ls_restrained_S_all 1.101
_refine_ls_R_factor_all 0.0888
_refine_ls_R_factor_gt 0.0592
_refine_ls_shift/su_max 0.001
_refine_ls_shift/su_mean 0.000
_refine_ls_structure_factor_coef Fsqd
_refine_ls_weighting_details 'calc w=1/[\s^2^(Fo^2^)+(0.0961P)^2^+0.4055P] where P=(Fo^2^+2Fc^2^)/3'
_refine_ls_weighting_scheme calc
_refine_ls_wR_factor_gt 0.1603
_refine_ls_wR_factor_ref 0.1774
_reflns_number_gt 4258
_reflns_number_total 6066
_reflns_threshold_expression >2\s(I)
_cod_data_source_file d0ce00772b2.cif
_cod_data_source_block Salt-7a
_cod_depositor_comments
;
The following automatic conversions were performed:

data item '_symmetry_cell_setting' value 'Triclinic' was changed to
'triclinic' in accordance with the
/home/data/users/saulius/crontab/automatic-downloads/rss-feeds/RSC/lib/dictionaries/cif_core.dic
dictionary named 'cif_core.dic' version 2.4.2 last updated on
2011-04-26.

data item '_exptl_crystal_density_meas' value 'not measured' was
changed to '?' -- the value is perceived as not measured.

Automatic conversion script
Id: cif_fix_values 7556 2019-12-06 15:28:31Z antanas 
;
_cod_database_code 7240733

loop_
_symmetry_equiv_pos_as_xyz
'x, y, z'
'-x, -y, -z'

loop_
_atom_site_label
_atom_site_type_symbol
_atom_site_fract_x
_atom_site_fract_y
_atom_site_fract_z
_atom_site_U_iso_or_equiv
_atom_site_adp_type
_atom_site_occupancy
_atom_site_symmetry_multiplicity
_atom_site_calc_flag
_atom_site_refinement_flags
_atom_site_disorder_assembly
_atom_site_disorder_group
O14 O 0.2092(2) 0.01155(15) 0.67137(10) 0.0382(4) Uani 1 1 d . . .
O7 O 0.1431(2) 0.81106(17) 0.52266(12) 0.0499(5) Uani 1 1 d . . .
O11 O 0.6371(3) 0.10916(18) 0.63937(13) 0.0575(6) Uani 1 1 d . . .
O6 O 0.5229(3) 0.6099(2) 0.42485(13) 0.0579(6) Uani 1 1 d . . .
O9 O -0.0743(3) 0.0268(2) 0.76360(14) 0.0635(6) Uani 1 1 d . . .
O3 O -0.1189(3) 0.50442(18) 0.38115(13) 0.0538(5) Uani 1 1 d . . .
N12 N 0.4000(3) 0.83635(18) 0.60206(12) 0.0374(5) Uani 1 1 d . . .
H12A H 0.3325 0.8171 0.5777 0.056 Uiso 1 1 calc R . .
H12B H 0.4756 0.8620 0.5691 0.056 Uiso 1 1 calc R . .
H12C H 0.3409 0.8925 0.6226 0.056 Uiso 1 1 calc R . .
N10 N 0.2196(3) 0.72942(18) 0.73188(13) 0.0386(5) Uani 1 1 d . . .
O10 O 0.5457(3) -0.0392(2) 0.66093(16) 0.0642(7) Uani 1 1 d . . .
O5 O 0.4585(3) 0.6657(2) 0.52585(14) 0.0620(6) Uani 1 1 d . . .
O2 O -0.3314(3) 0.8266(2) 0.48205(14) 0.0621(6) Uani 1 1 d . . .
O8 O -0.1962(3) 0.2106(2) 0.74389(14) 0.0627(6) Uani 1 1 d . . .
N3 N 0.4201(3) 0.64621(19) 0.46981(14) 0.0415(6) Uani 1 1 d . . .
N5 N 0.5273(3) 0.0598(2) 0.66323(13) 0.0395(5) Uani 1 1 d . . .
N11 N -0.0414(3) 0.9129(2) 0.64568(14) 0.0442(6) Uani 1 1 d . . .
H11A H 0.0363 0.9356 0.6608 0.066 Uiso 1 1 calc R . .
H11B H -0.1338 0.9724 0.6352 0.066 Uiso 1 1 calc R . .
H11C H -0.0050 0.8899 0.6039 0.066 Uiso 1 1 calc R . .
N4 N -0.0703(3) 0.1271(2) 0.74970(13) 0.0438(6) Uani 1 1 d . . .
O13 O 0.3938(3) 0.3848(2) 0.77761(15) 0.0692(7) Uani 1 1 d . . .
N2 N 0.0241(3) 0.50873(19) 0.38155(13) 0.0434(6) Uani 1 1 d . . .
O4 O 0.1423(3) 0.4457(2) 0.35579(16) 0.0742(8) Uani 1 1 d . . .
O12 O 0.1339(3) 0.4172(2) 0.81241(15) 0.0740(7) Uani 1 1 d . . .
N1 N -0.1940(3) 0.8296(2) 0.49310(14) 0.0500(6) Uani 1 1 d . . .
N6 N 0.2593(4) 0.3643(2) 0.78368(14) 0.0500(6) Uani 1 1 d . . .
O21 O 0.4631(3) 0.3083(3) 0.98575(16) 0.0766(7) Uani 1 1 d . . .
O17 O 0.8760(3) 0.1085(3) 0.91541(16) 0.0820(8) Uani 1 1 d . . .
C17 C 0.1158(3) 0.7459(2) 0.48850(15) 0.0367(6) Uani 1 1 d . . .
C7 C 0.3765(3) 0.1201(2) 0.69665(14) 0.0333(6) Uani 1 1 d . . .
C18 C 0.2451(3) 0.6613(2) 0.45903(15) 0.0353(6) Uani 1 1 d . . .
N8 N 0.7493(4) 0.1906(3) 0.91263(16) 0.0636(8) Uani 1 1 d . . .
C13 C 0.2162(3) 0.5890(2) 0.42311(14) 0.0369(6) Uani 1 1 d . . .
H13A H 0.3045 0.5385 0.4041 0.044 Uiso 1 1 calc R . .
C8 C 0.2256(3) 0.0848(2) 0.70090(14) 0.0308(5) Uani 1 1 d . . .
O16 O 0.5508(4) -0.1012(3) 0.84763(16) 0.0847(8) Uani 1 1 d . . .
C14 C 0.0542(3) 0.5915(2) 0.41513(14) 0.0338(6) Uani 1 1 d . . .
C16 C -0.0489(3) 0.7460(2) 0.47261(14) 0.0361(6) Uani 1 1 d . . .
C9 C 0.0906(3) 0.1524(2) 0.73897(14) 0.0355(6) Uani 1 1 d . . .
O18 O 0.7538(4) 0.2894(3) 0.9025(2) 0.0985(10) Uani 1 1 d . . .
C12 C 0.3871(3) 0.2097(2) 0.72232(15) 0.0368(6) Uani 1 1 d . . .
H12D H 0.4864 0.2295 0.7171 0.044 Uiso 1 1 calc R . .
C23 C 0.3698(4) 0.6596(2) 0.70168(17) 0.0470(7) Uani 1 1 d . . .
H23A H 0.3391 0.6283 0.6650 0.056 Uiso 1 1 calc R . .
H23B H 0.4262 0.5942 0.7431 0.056 Uiso 1 1 calc R . .
C10 C 0.1001(3) 0.2423(2) 0.76469(15) 0.0387(6) Uani 1 1 d . . .
H10 H 0.0079 0.2838 0.7876 0.046 Uiso 1 1 calc R . .
O15 O 0.2991(4) -0.0824(3) 0.89349(18) 0.0898(9) Uani 1 1 d . . .
C20 C 0.2378(4) 0.7385(3) 0.80788(16) 0.0458(7) Uani 1 1 d . . .
H20A H 0.1428 0.7992 0.8184 0.055 Uiso 1 1 calc R . .
H20B H 0.3364 0.7636 0.8067 0.055 Uiso 1 1 calc R . .
O22 O 0.3431(4) 0.4514(3) 0.0705(2) 0.1000(10) Uani 1 1 d . . .
H22 H 0.3680 0.3929 0.0555 0.150 Uiso 1 1 calc R . .
C15 C -0.0787(3) 0.6690(2) 0.43969(14) 0.0348(6) Uani 1 1 d . . .
H15A H -0.1871 0.6694 0.4342 0.042 Uiso 1 1 calc R . .
N13 N 0.2733(4) 0.6490(3) 0.94606(16) 0.0743(9) Uani 1 1 d . . .
H13B H 0.3646 0.6719 0.9426 0.111 Uiso 1 1 calc R . .
H13C H 0.2829 0.5832 0.9841 0.111 Uiso 1 1 calc R . .
H13D H 0.1852 0.7045 0.9552 0.111 Uiso 1 1 calc R . .
C11 C 0.2485(4) 0.2698(2) 0.75590(15) 0.0376(6) Uani 1 1 d . . .
N9 N 0.1557(4) 0.2486(3) 1.00192(18) 0.0690(8) Uani 1 1 d . . .
N7 N 0.4284(4) -0.0522(3) 0.88002(16) 0.0619(7) Uani 1 1 d . . .
C24 C 0.4857(3) 0.7314(2) 0.66376(17) 0.0468(7) Uani 1 1 d . . .
H24A H 0.5253 0.7563 0.7015 0.056 Uiso 1 1 calc R . .
H24B H 0.5813 0.6840 0.6420 0.056 Uiso 1 1 calc R . .
O20 O 0.0621(4) 0.1910(3) 1.0357(2) 0.1073(11) Uani 1 1 d . . .
O1 O -0.1776(4) 0.9123(3) 0.5108(2) 0.1319(17) Uani 1 1 d . . .
C21 C 0.0666(4) 0.7060(3) 0.72081(19) 0.0509(8) Uani 1 1 d . . .
H21A H 0.0438 0.6463 0.7654 0.061 Uiso 1 1 calc R . .
H21B H 0.0815 0.6758 0.6770 0.061 Uiso 1 1 calc R . .
O19 O 0.1257(4) 0.3522(3) 0.9981(2) 0.1064(11) Uani 1 1 d . . .
C22 C -0.0782(4) 0.8128(3) 0.7083(2) 0.0591(9) Uani 1 1 d . . .
H22A H -0.1058 0.8351 0.7553 0.071 Uiso 1 1 calc R . .
H22B H -0.1739 0.7958 0.6949 0.071 Uiso 1 1 calc R . .
C1 C 0.5898(4) 0.1654(3) 0.92084(17) 0.0517(8) Uani 1 1 d . . .
C3 C 0.4354(4) 0.0443(3) 0.90527(16) 0.0512(8) Uani 1 1 d . . .
C19 C 0.2518(5) 0.6278(3) 0.87331(19) 0.0647(9) Uani 1 1 d . . .
H19A H 0.1521 0.6030 0.8769 0.078 Uiso 1 1 calc R . .
H19B H 0.3462 0.5658 0.8639 0.078 Uiso 1 1 calc R . .
C2 C 0.5816(4) 0.0752(3) 0.89598(16) 0.0510(8) Uani 1 1 d . . .
H2 H 0.6744 0.0347 0.8728 0.061 Uiso 1 1 calc R . .
C6 C 0.4522(4) 0.2326(3) 0.95813(18) 0.0540(8) Uani 1 1 d . . .
C5 C 0.3036(4) 0.1934(3) 0.96444(17) 0.0530(8) Uani 1 1 d . . .
C4 C 0.2958(4) 0.1029(3) 0.93985(17) 0.0534(8) Uani 1 1 d . . .
H4 H 0.1981 0.0809 0.9462 0.064 Uiso 1 1 calc R . .
C01O C 0.2457(6) 0.4335(4) 0.1377(3) 0.0972(14) Uani 1 1 d . . .
H01A H 0.2651 0.4766 0.1692 0.146 Uiso 1 1 calc R . .
H01B H 0.2749 0.3516 0.1649 0.146 Uiso 1 1 calc R . .
H01C H 0.1302 0.4601 0.1251 0.146 Uiso 1 1 calc R . .

loop_
_atom_site_aniso_label
_atom_site_aniso_U_11
_atom_site_aniso_U_22
_atom_site_aniso_U_33
_atom_site_aniso_U_23
_atom_site_aniso_U_13
_atom_site_aniso_U_12
O14 0.0370(10) 0.0381(10) 0.0469(11) -0.0236(9) 0.0070(8) -0.0129(8)
O7 0.0414(11) 0.0504(12) 0.0677(13) -0.0371(11) 0.0034(10) -0.0082(9)
O11 0.0397(11) 0.0514(13) 0.0824(16) -0.0209(11) 0.0112(11) -0.0173(10)
O6 0.0394(11) 0.0679(14) 0.0683(14) -0.0325(12) 0.0150(10) -0.0108(10)
O9 0.0591(14) 0.0628(15) 0.0861(17) -0.0420(13) 0.0278(12) -0.0324(12)
O3 0.0459(13) 0.0526(13) 0.0703(14) -0.0268(11) -0.0050(10) -0.0139(10)
N12 0.0350(12) 0.0331(12) 0.0447(13) -0.0166(10) 0.0091(10) -0.0090(9)
N10 0.0413(12) 0.0348(12) 0.0453(13) -0.0150(10) 0.0008(10) -0.0162(10)
O10 0.0432(12) 0.0523(13) 0.1111(19) -0.0494(13) 0.0086(12) -0.0114(10)
O5 0.0459(12) 0.0702(15) 0.0839(16) -0.0480(13) -0.0080(11) -0.0080(11)
O2 0.0385(12) 0.0667(15) 0.0848(17) -0.0363(13) 0.0156(11) -0.0117(11)
O8 0.0408(12) 0.0685(15) 0.0761(16) -0.0280(12) 0.0028(11) -0.0060(11)
N3 0.0359(12) 0.0362(12) 0.0532(15) -0.0169(11) 0.0062(11) -0.0098(10)
N5 0.0316(12) 0.0405(13) 0.0477(13) -0.0179(11) -0.0030(10) -0.0061(10)
N11 0.0330(12) 0.0440(13) 0.0595(15) -0.0235(12) -0.0032(11) -0.0068(10)
N4 0.0385(13) 0.0529(15) 0.0454(14) -0.0257(12) 0.0118(10) -0.0136(12)
O13 0.0864(18) 0.0508(14) 0.0874(18) -0.0303(12) 0.0004(14) -0.0340(13)
N2 0.0456(15) 0.0348(12) 0.0483(14) -0.0176(11) -0.0098(11) -0.0005(11)
O4 0.0482(13) 0.0775(16) 0.115(2) -0.0721(16) -0.0054(13) 0.0021(12)
O12 0.0867(18) 0.0520(14) 0.0924(19) -0.0470(14) 0.0079(15) -0.0098(13)
N1 0.0417(15) 0.0597(16) 0.0481(14) -0.0326(13) -0.0068(11) 0.0055(12)
N6 0.0702(18) 0.0319(13) 0.0495(15) -0.0127(11) -0.0045(13) -0.0145(13)
O21 0.0596(15) 0.098(2) 0.0922(19) -0.0620(16) 0.0074(13) -0.0203(14)
O17 0.0554(15) 0.104(2) 0.0885(19) -0.0424(17) 0.0060(13) -0.0135(15)
C17 0.0404(15) 0.0334(14) 0.0366(14) -0.0141(11) 0.0025(11) -0.0082(12)
C7 0.0354(14) 0.0289(13) 0.0329(13) -0.0087(11) 0.0004(11) -0.0061(11)
C18 0.0341(13) 0.0329(14) 0.0367(14) -0.0113(11) 0.0018(11) -0.0059(11)
N8 0.068(2) 0.085(2) 0.0529(16) -0.0386(16) 0.0196(14) -0.0326(19)
C13 0.0401(15) 0.0293(13) 0.0359(14) -0.0118(11) 0.0024(11) -0.0011(11)
C8 0.0357(13) 0.0253(12) 0.0308(13) -0.0088(10) 0.0011(10) -0.0077(10)
O16 0.102(2) 0.0833(19) 0.0764(18) -0.0452(15) 0.0088(16) -0.0188(16)
C14 0.0376(14) 0.0287(13) 0.0340(14) -0.0098(11) -0.0051(11) -0.0054(11)
C16 0.0348(14) 0.0364(14) 0.0322(13) -0.0125(11) 0.0015(11) -0.0013(11)
C9 0.0360(14) 0.0333(14) 0.0355(14) -0.0106(11) 0.0037(11) -0.0086(11)
O18 0.095(2) 0.095(2) 0.131(3) -0.064(2) 0.0427(19) -0.0492(18)
C12 0.0431(15) 0.0290(13) 0.0388(14) -0.0078(11) -0.0057(12) -0.0113(12)
C23 0.0561(18) 0.0336(15) 0.0509(17) -0.0165(13) 0.0068(14) -0.0110(13)
C10 0.0461(16) 0.0286(13) 0.0364(14) -0.0101(11) 0.0019(12) -0.0039(12)
O15 0.090(2) 0.102(2) 0.099(2) -0.0440(18) -0.0188(17) -0.0366(18)
C20 0.0450(16) 0.0459(16) 0.0508(17) -0.0201(14) 0.0003(13) -0.0132(13)
O22 0.087(2) 0.085(2) 0.115(2) -0.0307(18) 0.0366(18) -0.0193(18)
C15 0.0360(14) 0.0336(14) 0.0289(13) -0.0046(11) -0.0025(11) -0.0053(11)
N13 0.0509(17) 0.115(3) 0.0545(17) -0.0217(17) -0.0018(13) -0.0230(17)
C11 0.0521(17) 0.0250(13) 0.0352(14) -0.0085(11) -0.0040(12) -0.0093(12)
N9 0.0507(17) 0.087(2) 0.070(2) -0.0364(18) -0.0017(15) -0.0066(17)
N7 0.077(2) 0.0632(18) 0.0499(16) -0.0201(14) -0.0126(15) -0.0175(16)
C24 0.0384(15) 0.0402(16) 0.0571(18) -0.0161(14) -0.0005(13) -0.0023(13)
O20 0.073(2) 0.123(3) 0.123(3) -0.046(2) 0.0402(19) -0.0292(19)
O1 0.0638(18) 0.157(3) 0.212(4) -0.158(3) -0.054(2) 0.0387(19)
C21 0.0523(18) 0.0488(17) 0.0590(19) -0.0146(15) -0.0054(15) -0.0244(15)
O19 0.0726(19) 0.111(3) 0.152(3) -0.078(2) 0.0219(19) -0.0184(18)
C22 0.0420(17) 0.060(2) 0.082(2) -0.0250(18) 0.0002(16) -0.0201(15)
C1 0.0527(18) 0.0605(19) 0.0414(16) -0.0161(15) 0.0044(14) -0.0157(15)
C3 0.060(2) 0.0571(19) 0.0344(15) -0.0096(14) -0.0069(14) -0.0158(16)
C19 0.074(2) 0.068(2) 0.0494(19) -0.0174(17) 0.0025(16) -0.0174(19)
C2 0.0596(19) 0.0544(18) 0.0345(15) -0.0137(14) 0.0016(13) -0.0100(15)
C6 0.0548(19) 0.064(2) 0.0463(18) -0.0256(16) 0.0011(14) -0.0126(16)
C5 0.0462(17) 0.067(2) 0.0413(17) -0.0191(15) -0.0020(13) -0.0062(15)
C4 0.0504(18) 0.065(2) 0.0403(16) -0.0094(15) -0.0084(14) -0.0123(16)
C01O 0.085(3) 0.106(3) 0.092(3) -0.029(3) 0.034(2) -0.027(3)

loop_
_atom_type_symbol
_atom_type_description
_atom_type_scat_dispersion_real
_atom_type_scat_dispersion_imag
_atom_type_scat_source
C C 0.0033 0.0016 'International Tables Vol C Tables 4.2.6.8 and 6.1.1.4'
H H 0.0000 0.0000 'International Tables Vol C Tables 4.2.6.8 and 6.1.1.4'
N N 0.0061 0.0033 'International Tables Vol C Tables 4.2.6.8 and 6.1.1.4'
O O 0.0106 0.0060 'International Tables Vol C Tables 4.2.6.8 and 6.1.1.4'

loop_
_geom_angle_atom_site_label_1
_geom_angle_atom_site_label_2
_geom_angle_atom_site_label_3
_geom_angle
_geom_angle_site_symmetry_1
_geom_angle_site_symmetry_3
_geom_angle_publ_flag
C24 N12 H12A 109.5 . . ?
C24 N12 H12B 109.5 . . ?
H12A N12 H12B 109.5 . . ?
C24 N12 H12C 109.5 . . ?
H12A N12 H12C 109.5 . . ?
H12B N12 H12C 109.5 . . ?
C21 N10 C23 114.4(2) . . ?
C21 N10 C20 115.6(2) . . ?
C23 N10 C20 114.1(2) . . ?
O6 N3 O5 122.3(2) . . ?
O6 N3 C18 118.6(2) . . ?
O5 N3 C18 118.9(2) . . ?
O10 N5 O11 121.3(2) . . ?
O10 N5 C7 119.8(2) . . ?
O11 N5 C7 118.9(2) . . ?
C22 N11 H11A 109.5 . . ?
C22 N11 H11B 109.5 . . ?
H11A N11 H11B 109.5 . . ?
C22 N11 H11C 109.5 . . ?
H11A N11 H11C 109.5 . . ?
H11B N11 H11C 109.5 . . ?
O9 N4 O8 123.2(2) . . ?
O9 N4 C9 119.5(2) . . ?
O8 N4 C9 117.3(2) . . ?
O4 N2 O3 122.8(2) . . ?
O4 N2 C14 118.6(2) . . ?
O3 N2 C14 118.6(2) . . ?
O2 N1 O1 120.2(2) . . ?
O2 N1 C16 119.2(2) . . ?
O1 N1 C16 119.8(3) . . ?
O12 N6 O13 124.2(3) . . ?
O12 N6 C11 117.9(3) . . ?
O13 N6 C11 117.9(3) . . ?
O7 C17 C16 124.4(2) . . ?
O7 C17 C18 124.4(2) . . ?
C16 C17 C18 111.3(2) . . ?
C12 C7 N5 115.9(2) . . ?
C12 C7 C8 124.3(2) . . ?
N5 C7 C8 119.8(2) . . ?
C13 C18 C17 124.6(2) . . ?
C13 C18 N3 115.3(2) . . ?
C17 C18 N3 120.1(2) . . ?
O18 N8 O17 122.5(3) . . ?
O18 N8 C1 119.9(3) . . ?
O17 N8 C1 117.6(3) . . ?
C18 C13 C14 119.3(2) . . ?
C18 C13 H13A 120.3 . . ?
C14 C13 H13A 120.3 . . ?
O14 C8 C9 123.4(2) . . ?
O14 C8 C7 125.1(2) . . ?
C9 C8 C7 111.4(2) . . ?
C15 C14 C13 121.4(2) . . ?
C15 C14 N2 119.4(2) . . ?
C13 C14 N2 119.2(2) . . ?
C15 C16 N1 116.2(2) . . ?
C15 C16 C17 124.2(2) . . ?
N1 C16 C17 119.6(2) . . ?
C10 C9 C8 124.6(2) . . ?
C10 C9 N4 116.5(2) . . ?
C8 C9 N4 118.9(2) . . ?
C7 C12 C11 119.0(3) . . ?
C7 C12 H12D 120.5 . . ?
C11 C12 H12D 120.5 . . ?
N10 C23 C24 111.3(2) . . ?
N10 C23 H23A 109.4 . . ?
C24 C23 H23A 109.4 . . ?
N10 C23 H23B 109.4 . . ?
C24 C23 H23B 109.4 . . ?
H23A C23 H23B 108.0 . . ?
C9 C10 C11 118.8(2) . . ?
C9 C10 H10 120.6 . . ?
C11 C10 H10 120.6 . . ?
N10 C20 C19 115.9(2) . . ?
N10 C20 H20A 108.3 . . ?
C19 C20 H20A 108.3 . . ?
N10 C20 H20B 108.3 . . ?
C19 C20 H20B 108.3 . . ?
H20A C20 H20B 107.4 . . ?
C01O O22 H22 109.5 . . ?
C14 C15 C16 119.0(2) . . ?
C14 C15 H15A 120.5 . . ?
C16 C15 H15A 120.5 . . ?
C19 N13 H13B 109.5 . . ?
C19 N13 H13C 109.5 . . ?
H13B N13 H13C 109.5 . . ?
C19 N13 H13D 109.5 . . ?
H13B N13 H13D 109.5 . . ?
H13C N13 H13D 109.5 . . ?
C10 C11 C12 121.9(2) . . ?
C10 C11 N6 118.9(2) . . ?
C12 C11 N6 119.2(3) . . ?
O20 N9 O19 121.7(3) . . ?
O20 N9 C5 118.9(4) . . ?
O19 N9 C5 119.5(4) . . ?
O16 N7 O15 123.4(3) . . ?
O16 N7 C3 118.7(3) . . ?
O15 N7 C3 117.9(3) . . ?
N12 C24 C23 110.8(2) . . ?
N12 C24 H24A 109.5 . . ?
C23 C24 H24A 109.5 . . ?
N12 C24 H24B 109.5 . . ?
C23 C24 H24B 109.5 . . ?
H24A C24 H24B 108.1 . . ?
N10 C21 C22 112.1(2) . . ?
N10 C21 H21A 109.2 . . ?
C22 C21 H21A 109.2 . . ?
N10 C21 H21B 109.2 . . ?
C22 C21 H21B 109.2 . . ?
H21A C21 H21B 107.9 . . ?
C21 C22 N11 111.4(3) . . ?
C21 C22 H22A 109.4 . . ?
N11 C22 H22A 109.4 . . ?
C21 C22 H22B 109.4 . . ?
N11 C22 H22B 109.4 . . ?
H22A C22 H22B 108.0 . . ?
C2 C1 C6 123.9(3) . . ?
C2 C1 N8 117.4(3) . . ?
C6 C1 N8 118.7(3) . . ?
C2 C3 C4 121.2(3) . . ?
C2 C3 N7 119.6(3) . . ?
C4 C3 N7 119.3(3) . . ?
N13 C19 C20 110.0(3) . . ?
N13 C19 H19A 109.7 . . ?
C20 C19 H19A 109.7 . . ?
N13 C19 H19B 109.7 . . ?
C20 C19 H19B 109.7 . . ?
H19A C19 H19B 108.2 . . ?
C1 C2 C3 119.9(3) . . ?
C1 C2 H2 120.1 . . ?
C3 C2 H2 120.1 . . ?
O21 C6 C1 123.9(3) . . ?
O21 C6 C5 124.1(3) . . ?
C1 C6 C5 111.8(3) . . ?
C4 C5 N9 116.3(3) . . ?
C4 C5 C6 124.2(3) . . ?
N9 C5 C6 119.4(3) . . ?
C5 C4 C3 119.0(3) . . ?
C5 C4 H4 120.5 . . ?
C3 C4 H4 120.5 . . ?
O22 C01O H01A 109.5 . . ?
O22 C01O H01B 109.5 . . ?
H01A C01O H01B 109.5 . . ?
O22 C01O H01C 109.5 . . ?
H01A C01O H01C 109.5 . . ?
H01B C01O H01C 109.5 . . ?

loop_
_geom_bond_atom_site_label_1
_geom_bond_atom_site_label_2
_geom_bond_distance
_geom_bond_site_symmetry_2
_geom_bond_publ_flag
O14 C8 1.247(3) . ?
O7 C17 1.255(3) . ?
O11 N5 1.232(3) . ?
O6 N3 1.210(3) . ?
O9 N4 1.212(3) . ?
O3 N2 1.225(3) . ?
N12 C24 1.494(4) . ?
N12 H12A 0.8900 . ?
N12 H12B 0.8900 . ?
N12 H12C 0.8900 . ?
N10 C21 1.456(4) . ?
N10 C23 1.462(4) . ?
N10 C20 1.465(3) . ?
O10 N5 1.215(3) . ?
O5 N3 1.226(3) . ?
O2 N1 1.213(3) . ?
O8 N4 1.231(3) . ?
N3 C18 1.459(3) . ?
N5 C7 1.443(3) . ?
N11 C22 1.502(4) . ?
N11 H11A 0.8900 . ?
N11 H11B 0.8900 . ?
N11 H11C 0.8900 . ?
N4 C9 1.463(3) . ?
O13 N6 1.223(4) . ?
N2 O4 1.217(3) . ?
N2 C14 1.452(3) . ?
O12 N6 1.223(4) . ?
N1 O1 1.225(4) . ?
N1 C16 1.446(3) . ?
N6 C11 1.455(3) . ?
O21 C6 1.235(4) . ?
O17 N8 1.230(4) . ?
C17 C16 1.452(4) . ?
C17 C18 1.454(4) . ?
C7 C12 1.373(4) . ?
C7 C8 1.456(4) . ?
C18 C13 1.362(4) . ?
N8 O18 1.204(4) . ?
N8 C1 1.455(4) . ?
C13 C14 1.381(4) . ?
C13 H13A 0.9300 . ?
C8 C9 1.447(4) . ?
O16 N7 1.221(4) . ?
C14 C15 1.375(4) . ?
C16 C15 1.379(4) . ?
C9 C10 1.374(4) . ?
C12 C11 1.377(4) . ?
C12 H12D 0.9300 . ?
C23 C24 1.496(4) . ?
C23 H23A 0.9700 . ?
C23 H23B 0.9700 . ?
C10 C11 1.376(4) . ?
C10 H10 0.9300 . ?
O15 N7 1.234(4) . ?
C20 C19 1.514(4) . ?
C20 H20A 0.9700 . ?
C20 H20B 0.9700 . ?
O22 C01O 1.399(5) . ?
O22 H22 0.8200 . ?
C15 H15A 0.9300 . ?
N13 C19 1.481(4) . ?
N13 H13B 0.8900 . ?
N13 H13C 0.8900 . ?
N13 H13D 0.8900 . ?
N9 O20 1.219(4) . ?
N9 O19 1.224(4) . ?
N9 C5 1.440(4) . ?
N7 C3 1.439(4) . ?
C24 H24A 0.9700 . ?
C24 H24B 0.9700 . ?
C21 C22 1.489(4) . ?
C21 H21A 0.9700 . ?
C21 H21B 0.9700 . ?
C22 H22A 0.9700 . ?
C22 H22B 0.9700 . ?
C1 C2 1.363(4) . ?
C1 C6 1.448(4) . ?
C3 C2 1.380(5) . ?
C3 C4 1.384(5) . ?
C19 H19A 0.9700 . ?
C19 H19B 0.9700 . ?
C2 H2 0.9300 . ?
C6 C5 1.460(5) . ?
C5 C4 1.364(5) . ?
C4 H4 0.9300 . ?
C01O H01A 0.9600 . ?
C01O H01B 0.9600 . ?
C01O H01C 0.9600 . ?
